data_4111034
loop_
_publ_author_name
'Jye-Shane Yang'
'Jyu-Lun Yan'
'Chung-Yu Hwang'
'Shih-Yi Chiou'
'Kang-Ling Liau'
'Hui-Hsu Gavin Tsai'
'Gene-Hsiang Lee'
'Shie-Ming Peng'

_publ_section_title
;
 Probing the Intrachain and Interchain Effects on the Fluorescence
 Behavior of Pentiptycene-Derived Oligo(p-phenyleneethynylene)s
;
_journal_name_full 'Journal of the American Chemical Society'
_journal_page_first 14109
_journal_page_last 14119
_journal_paper_doi 10.1021/ja0640389
_journal_volume 128
_journal_year 2006
_chemical_formula_sum 'C66 H62 O2'
_chemical_formula_weight 887.16
_chemical_name_systematic
; 
 ? 
;
_space_group_IT_number 2
_symmetry_cell_setting triclinic
_symmetry_space_group_name_Hall '-P 1'
_symmetry_space_group_name_H-M 'P -1'
_atom_sites_solution_hydrogens geom
_atom_sites_solution_primary direct
_atom_sites_solution_secondary difmap
_audit_creation_method SHELXL-97
_cell_angle_alpha 104.682(2)
_cell_angle_beta 94.383(2)
_cell_angle_gamma 109.870(2)
_cell_formula_units_Z 1
_cell_length_a 10.9408(8)
_cell_length_b 11.0503(8)
_cell_length_c 11.3483(8)
_cell_measurement_reflns_used 1940
_cell_measurement_temperature 150(1)
_cell_measurement_theta_max 26.37
_cell_measurement_theta_min 1.89
_cell_volume 1228.10(16)
_computing_cell_refinement 'Bruker SAINT'
_computing_data_collection 'Bruker SMART'
_computing_data_reduction 'Bruker SAINT'
_computing_molecular_graphics 'Bruker SHELXTL'
_computing_publication_material 'Bruker SHELXTL'
_computing_structure_refinement 'SHELXL-97 (Sheldrick, 1997)'
_computing_structure_solution 'SHELXS-97 (Sheldrick, 1990)'
_diffrn_ambient_temperature 150(1)
_diffrn_measured_fraction_theta_full 0.999
_diffrn_measured_fraction_theta_max 0.999
_diffrn_measurement_device_type 'Bruker SMART CCD area detector'
_diffrn_measurement_method 'phi and omega scans'
_diffrn_radiation_monochromator graphite
_diffrn_radiation_source 'fine-focus sealed tube'
_diffrn_radiation_type MoK\a
_diffrn_radiation_wavelength 0.71073
_diffrn_reflns_av_R_equivalents 0.0415
_diffrn_reflns_av_sigmaI/netI 0.0916
_diffrn_reflns_limit_h_max 13
_diffrn_reflns_limit_h_min -13
_diffrn_reflns_limit_k_max 13
_diffrn_reflns_limit_k_min -12
_diffrn_reflns_limit_l_max 13
_diffrn_reflns_limit_l_min -14
_diffrn_reflns_number 9295
_diffrn_reflns_theta_full 26.37
_diffrn_reflns_theta_max 26.37
_diffrn_reflns_theta_min 1.89
_diffrn_standards_decay_% 0
_exptl_absorpt_coefficient_mu 0.070
_exptl_absorpt_correction_T_max 0.9703
_exptl_absorpt_correction_T_min 0.8608
_exptl_absorpt_correction_type 'empirical used sadabs'
_exptl_crystal_colour colorless
_exptl_crystal_density_diffrn 1.200
_exptl_crystal_density_meas ?
_exptl_crystal_description plate
_exptl_crystal_F_000 474
_exptl_crystal_size_max 0.20
_exptl_crystal_size_mid 0.16
_exptl_crystal_size_min 0.05
_refine_diff_density_max 0.518
_refine_diff_density_min -0.252
_refine_diff_density_rms 0.048
_refine_ls_extinction_coef 0.0038(10)
_refine_ls_extinction_expression Fc^*^=kFc[1+0.001xFc^2^\l^3^/sin(2\q)]^-1/4^
_refine_ls_extinction_method SHELXL
_refine_ls_goodness_of_fit_ref 1.001
_refine_ls_hydrogen_treatment mixed
_refine_ls_matrix_type full
_refine_ls_number_parameters 308
_refine_ls_number_reflns 5016
_refine_ls_number_restraints 0
_refine_ls_restrained_S_all 1.001
_refine_ls_R_factor_all 0.1201
_refine_ls_R_factor_gt 0.0539
_refine_ls_shift/su_max 0.000
_refine_ls_shift/su_mean 0.000
_refine_ls_structure_factor_coef Fsqd
_refine_ls_weighting_details 'calc w=1/[\s^2^(Fo^2^)+(0.0400P)^2^+0.0000P] where P=(Fo^2^+2Fc^2^)/3'
_refine_ls_weighting_scheme calc
_refine_ls_wR_factor_gt 0.0966
_refine_ls_wR_factor_ref 0.1092
_reflns_number_gt 2682
_reflns_number_total 5016
_reflns_threshold_expression >2sigma(I)
_cod_data_source_file ja0640389si20060622_042149_2.cif
_cod_data_source_block compound5
_cod_depositor_comments
;
The following automatic conversions were performed:

'_exptl_crystal_density_meas' value 'not_measured' was changed to '?'
- the value is perceived as not measured.

Automatic conversion script
Id: cif_fix_values 3008 2015-01-20 13:52:24Z robertas 
;
_cod_original_cell_volume 1228.10(15)
_cod_database_code 4111034

loop_
_symmetry_equiv_pos_as_xyz
'x, y, z'
'-x, -y, -z'

loop_
_atom_site_label
_atom_site_type_symbol
_atom_site_fract_x
_atom_site_fract_y
_atom_site_fract_z
_atom_site_U_iso_or_equiv
_atom_site_adp_type
_atom_site_occupancy
_atom_site_symmetry_multiplicity
_atom_site_calc_flag
_atom_site_refinement_flags
O1 O 0.31578(14) 0.11560(13) 0.77385(13) 0.0311(4) Uani 1 1 d .
C1 C 1.01635(19) 0.88729(18) 1.01833(17) 0.0192(5) Uani 1 1 d .
C2 C 1.0525(2) 0.77182(19) 1.04069(18) 0.0228(5) Uani 1 1 d .
H2A H 0.9736 0.6881 1.0297 0.027 Uiso 1 1 calc R
C3 C 1.1359(2) 0.82647(19) 1.17025(19) 0.0239(5) Uani 1 1 d .
C4 C 1.1112(2) 0.7724(2) 1.2673(2) 0.0294(5) Uani 1 1 d .
H4A H 1.0362 0.6928 1.2569 0.035 Uiso 1 1 calc R
C5 C 1.1974(2) 0.8358(2) 1.3805(2) 0.0342(6) Uani 1 1 d .
H5A H 1.1812 0.7991 1.4475 0.041 Uiso 1 1 calc R
C6 C 1.3063(2) 0.9517(2) 1.3960(2) 0.0351(6) Uani 1 1 d .
H6A H 1.3645 0.9944 1.4736 0.042 Uiso 1 1 calc R
C7 C 1.3314(2) 1.0063(2) 1.29836(19) 0.0285(5) Uani 1 1 d .
H7A H 1.4062 1.0861 1.3090 0.034 Uiso 1 1 calc R
C8 C 1.2466(2) 0.9437(2) 1.18656(19) 0.0229(5) Uani 1 1 d .
C9 C 1.25674(19) 0.98969(19) 1.06976(17) 0.0221(5) Uani 1 1 d .
H9A H 1.3355 1.0736 1.0805 0.026 Uiso 1 1 calc R
C10 C 1.25512(19) 0.8690(2) 0.96573(19) 0.0225(5) Uani 1 1 d .
C11 C 1.3466(2) 0.8697(2) 0.88745(19) 0.0263(5) Uani 1 1 d .
H11A H 1.4208 0.9496 0.8964 0.032 Uiso 1 1 calc R
C12 C 1.2181(2) 0.6356(2) 0.7801(2) 0.0345(6) Uani 1 1 d .
H12A H 1.2055 0.5560 0.7158 0.041 Uiso 1 1 calc R
C13 C 1.3275(2) 0.7509(2) 0.7953(2) 0.0325(6) Uani 1 1 d .
H13A H 1.3905 0.7492 0.7423 0.039 Uiso 1 1 calc R
C14 C 1.1262(2) 0.6349(2) 0.85811(19) 0.0291(5) Uani 1 1 d .
H14A H 1.0514 0.5552 0.8479 0.035 Uiso 1 1 calc R
C15 C 1.1449(2) 0.7518(2) 0.95099(18) 0.0230(5) Uani 1 1 d .
C16 C 1.12615(18) 1.00496(19) 1.03688(17) 0.0188(5) Uani 1 1 d .
C17 C 0.88805(19) 0.87788(19) 0.97860(17) 0.0193(5) Uani 1 1 d .
C18 C 0.77876(19) 0.7517(2) 0.94913(18) 0.0209(5) Uani 1 1 d .
C19 C 0.6953(2) 0.6409(2) 0.91720(19) 0.0231(5) Uani 1 1 d .
C20 C 0.5959(2) 0.50657(19) 0.87765(18) 0.0224(5) Uani 1 1 d .
C21 C 0.6240(2) 0.3987(2) 0.8999(2) 0.0292(5) Uani 1 1 d .
H21A H 0.7094 0.4140 0.9406 0.035 Uiso 1 1 calc R
C22 C 0.5285(2) 0.2708(2) 0.8628(2) 0.0286(5) Uani 1 1 d .
H22A H 0.5489 0.1985 0.8780 0.034 Uiso 1 1 calc R
C23 C 0.4035(2) 0.2461(2) 0.80396(19) 0.0245(5) Uani 1 1 d .
C24 C 0.3740(2) 0.3518(2) 0.78043(19) 0.0272(5) Uani 1 1 d .
H24A H 0.2886 0.3357 0.7391 0.033 Uiso 1 1 calc R
C25 C 0.4700(2) 0.4803(2) 0.81766(19) 0.0276(5) Uani 1 1 d .
H25A H 0.4493 0.5522 0.8019 0.033 Uiso 1 1 calc R
C26 C 0.1857(2) 0.0839(2) 0.7090(2) 0.0284(5) Uani 1 1 d .
H26A H 0.1905 0.0974 0.6262 0.034 Uiso 1 1 calc R
H26B H 0.1445 0.1437 0.7557 0.034 Uiso 1 1 calc R
C27 C 0.1044(2) -0.0614(2) 0.69597(19) 0.0282(5) Uani 1 1 d .
H27A H 0.0952 -0.0726 0.7791 0.034 Uiso 1 1 calc R
H27B H 0.1502 -0.1197 0.6556 0.034 Uiso 1 1 calc R
C28 C -0.0323(2) -0.1045(2) 0.6190(2) 0.0340(6) Uani 1 1 d .
H28A H -0.0232 -0.1125 0.5315 0.041 Uiso 1 1 calc R
H28B H -0.0680 -0.0332 0.6478 0.041 Uiso 1 1 calc R
C29 C -0.1321(2) -0.2393(2) 0.6256(2) 0.0434(7) Uani 1 1 d .
H29A H -0.1342 -0.2350 0.7136 0.052 Uiso 1 1 calc R
H29B H -0.2213 -0.2517 0.5866 0.052 Uiso 1 1 calc R
C30 C -0.1005(2) -0.3580(2) 0.5635(2) 0.0462(7) Uani 1 1 d .
H30A H -0.0082 -0.3418 0.5972 0.055 Uiso 1 1 calc R
H30B H -0.1065 -0.3673 0.4740 0.055 Uiso 1 1 calc R
C31 C -0.1935(2) -0.4920(2) 0.5804(2) 0.0438(7) Uani 1 1 d .
H31A H -0.1670 -0.5659 0.5360 0.053 Uiso 1 1 calc R
H31B H -0.1806 -0.4853 0.6694 0.053 Uiso 1 1 calc R
C32 C -0.3393(2) -0.5290(2) 0.5344(2) 0.0346(6) Uani 1 1 d .
H32A H -0.3512 -0.5218 0.4495 0.042 Uiso 1 1 calc R
H32B H -0.3703 -0.4639 0.5882 0.042 Uiso 1 1 calc R
C33 C -0.4233(2) -0.6714(2) 0.5337(2) 0.0370(6) Uani 1 1 d .
H33A H -0.5163 -0.6902 0.5040 0.056 Uiso 1 1 calc R
H33B H -0.4129 -0.6787 0.6178 0.056 Uiso 1 1 calc R
H33C H -0.3947 -0.7365 0.4788 0.056 Uiso 1 1 calc R

loop_
_atom_site_aniso_label
_atom_site_aniso_U_11
_atom_site_aniso_U_22
_atom_site_aniso_U_33
_atom_site_aniso_U_23
_atom_site_aniso_U_13
_atom_site_aniso_U_12
O1 0.0241(8) 0.0179(8) 0.0457(10) 0.0112(7) -0.0055(7) 0.0022(7)
C1 0.0217(11) 0.0164(11) 0.0204(12) 0.0046(9) 0.0041(9) 0.0087(10)
C2 0.0217(11) 0.0166(11) 0.0300(13) 0.0078(10) 0.0028(10) 0.0069(9)
C3 0.0250(12) 0.0206(11) 0.0320(13) 0.0099(10) 0.0058(10) 0.0141(10)
C4 0.0323(13) 0.0231(12) 0.0378(15) 0.0125(11) 0.0072(11) 0.0137(11)
C5 0.0441(15) 0.0374(14) 0.0318(15) 0.0175(12) 0.0084(12) 0.0228(13)
C6 0.0383(14) 0.0390(14) 0.0293(14) 0.0071(12) -0.0022(11) 0.0198(13)
C7 0.0245(12) 0.0290(12) 0.0327(14) 0.0063(11) 0.0002(11) 0.0139(11)
C8 0.0236(12) 0.0235(11) 0.0263(13) 0.0076(10) 0.0035(10) 0.0147(10)
C9 0.0183(11) 0.0188(11) 0.0268(13) 0.0060(10) 0.0008(9) 0.0052(9)
C10 0.0203(11) 0.0238(11) 0.0264(13) 0.0084(10) -0.0009(10) 0.0123(10)
C11 0.0232(12) 0.0281(12) 0.0307(13) 0.0105(11) 0.0014(10) 0.0129(10)
C12 0.0408(15) 0.0345(14) 0.0298(14) 0.0029(11) 0.0038(11) 0.0214(13)
C13 0.0343(14) 0.0377(14) 0.0304(14) 0.0099(12) 0.0065(11) 0.0192(12)
C14 0.0279(13) 0.0238(12) 0.0350(14) 0.0065(11) -0.0012(11) 0.0121(11)
C15 0.0235(12) 0.0218(11) 0.0252(13) 0.0066(10) -0.0019(10) 0.0116(10)
C16 0.0183(11) 0.0197(11) 0.0188(12) 0.0053(9) 0.0027(9) 0.0082(10)
C17 0.0189(11) 0.0187(11) 0.0193(12) 0.0041(9) 0.0035(9) 0.0067(9)
C18 0.0181(11) 0.0200(12) 0.0242(12) 0.0070(9) 0.0014(9) 0.0068(10)
C19 0.0213(11) 0.0218(12) 0.0276(13) 0.0074(10) 0.0030(10) 0.0100(11)
C20 0.0212(11) 0.0188(11) 0.0250(12) 0.0056(9) 0.0040(9) 0.0055(10)
C21 0.0218(12) 0.0229(12) 0.0389(15) 0.0104(11) -0.0022(10) 0.0042(10)
C22 0.0290(13) 0.0190(11) 0.0397(14) 0.0126(10) -0.0014(11) 0.0098(11)
C23 0.0246(12) 0.0175(11) 0.0268(13) 0.0065(10) 0.0000(10) 0.0033(10)
C24 0.0181(12) 0.0249(12) 0.0382(14) 0.0122(11) -0.0004(10) 0.0065(10)
C25 0.0274(13) 0.0190(11) 0.0372(14) 0.0114(10) 0.0034(11) 0.0081(11)
C26 0.0234(12) 0.0247(12) 0.0324(14) 0.0088(10) -0.0014(10) 0.0043(10)
C27 0.0294(13) 0.0228(11) 0.0273(13) 0.0083(10) -0.0001(10) 0.0039(11)
C28 0.0272(13) 0.0232(12) 0.0457(15) 0.0095(11) -0.0009(11) 0.0041(11)
C29 0.0299(14) 0.0349(14) 0.0550(18) 0.0054(13) 0.0008(12) 0.0066(12)
C30 0.0332(15) 0.0404(15) 0.0592(18) 0.0087(14) 0.0023(13) 0.0125(13)
C31 0.0345(14) 0.0257(13) 0.0663(19) 0.0159(13) -0.0026(13) 0.0059(12)
C32 0.0346(14) 0.0286(13) 0.0375(15) 0.0095(11) 0.0027(11) 0.0090(12)
C33 0.0353(14) 0.0301(13) 0.0393(15) 0.0100(11) 0.0046(11) 0.0052(11)

loop_
_atom_type_symbol
_atom_type_description
_atom_type_scat_dispersion_real
_atom_type_scat_dispersion_imag
_atom_type_scat_source
C C 0.0033 0.0016 'International Tables Vol C Tables 4.2.6.8 and 6.1.1.4'
H H 0.0000 0.0000 'International Tables Vol C Tables 4.2.6.8 and 6.1.1.4'
O O 0.0106 0.0060 'International Tables Vol C Tables 4.2.6.8 and 6.1.1.4'

loop_
_geom_angle_atom_site_label_1
_geom_angle_atom_site_label_2
_geom_angle_atom_site_label_3
_geom_angle
_geom_angle_site_symmetry_1
_geom_angle_site_symmetry_3
C23 O1 C26 117.86(16) . .
C16 C1 C17 122.04(18) . .
C16 C1 C2 112.91(18) . .
C17 C1 C2 125.01(17) . .
C15 C2 C3 106.36(16) . .
C15 C2 C1 104.66(15) . .
C3 C2 C1 106.22(15) . .
C4 C3 C8 119.9(2) . .
C4 C3 C2 126.66(19) . .
C8 C3 C2 113.43(18) . .
C3 C4 C5 119.3(2) . .
C6 C5 C4 120.5(2) . .
C5 C6 C7 120.3(2) . .
C8 C7 C6 119.3(2) . .
C7 C8 C3 120.7(2) . .
C7 C8 C9 126.73(18) . .
C3 C8 C9 112.53(18) . .
C16 C9 C8 105.51(15) . .
C16 C9 C10 105.14(15) . .
C8 C9 C10 106.03(16) . .
C11 C10 C15 120.54(19) . .
C11 C10 C9 126.44(18) . .
C15 C10 C9 112.97(18) . .
C10 C11 C13 118.7(2) . .
C13 C12 C14 120.6(2) . .
C12 C13 C11 120.8(2) . .
C15 C14 C12 119.2(2) . .
C14 C15 C10 120.2(2) . .
C14 C15 C2 126.62(19) . .
C10 C15 C2 113.12(17) . .
C1 C16 C17 120.95(18) . 2_777
C1 C16 C9 113.37(17) . .
C17 C16 C9 125.65(17) 2_777 .
C1 C17 C16 116.96(17) . 2_777
C1 C17 C18 120.55(18) . .
C16 C17 C18 122.41(18) 2_777 .
C19 C18 C17 173.2(2) . .
C18 C19 C20 179.2(2) . .
C25 C20 C21 118.22(19) . .
C25 C20 C19 121.28(19) . .
C21 C20 C19 120.50(19) . .
C22 C21 C20 120.3(2) . .
C21 C22 C23 120.9(2) . .
O1 C23 C22 115.73(19) . .
O1 C23 C24 124.68(19) . .
C22 C23 C24 119.59(19) . .
C25 C24 C23 119.5(2) . .
C24 C25 C20 121.5(2) . .
O1 C26 C27 108.13(17) . .
C26 C27 C28 110.68(18) . .
C27 C28 C29 114.01(19) . .
C30 C29 C28 113.33(19) . .
C29 C30 C31 113.3(2) . .
C32 C31 C30 114.9(2) . .
C31 C32 C33 112.5(2) . .

loop_
_geom_bond_atom_site_label_1
_geom_bond_atom_site_label_2
_geom_bond_distance
_geom_bond_site_symmetry_2
O1 C23 1.370(2) .
O1 C26 1.436(2) .
C1 C16 1.392(3) .
C1 C17 1.402(3) .
C1 C2 1.530(3) .
C2 C15 1.517(3) .
C2 C3 1.526(3) .
C3 C4 1.383(3) .
C3 C8 1.399(3) .
C4 C5 1.393(3) .
C5 C6 1.381(3) .
C6 C7 1.393(3) .
C7 C8 1.374(3) .
C8 C9 1.534(3) .
C9 C16 1.524(3) .
C9 C10 1.535(3) .
C10 C11 1.387(3) .
C10 C15 1.399(3) .
C11 C13 1.395(3) .
C12 C13 1.381(3) .
C12 C14 1.388(3) .
C14 C15 1.386(3) .
C16 C17 1.407(3) 2_777
C17 C16 1.407(3) 2_777
C17 C18 1.434(3) .
C18 C19 1.195(3) .
C19 C20 1.442(3) .
C20 C25 1.389(3) .
C20 C21 1.403(3) .
C21 C22 1.376(3) .
C22 C23 1.381(3) .
C23 C24 1.392(3) .
C24 C25 1.383(3) .
C26 C27 1.510(3) .
C27 C28 1.527(3) .
C28 C29 1.542(3) .
C29 C30 1.488(3) .
C30 C31 1.554(3) .
C31 C32 1.518(3) .
C32 C33 1.526(3) .
